data_5000317
_chemical_formula_moiety '(C26 H35 Cl4 N4 Ni4 O8), 2(C2 H3 N)'
_chemical_formula_sum 'C28 H38 Cl4 N6 Ni4 O8'
_chemical_formula_weight 963.28
_space_group_IT_number 86
_symmetry_cell_setting tetragonal
_symmetry_space_group_name_Hall '-P 4bc'
_symmetry_space_group_name_H-M 'P 42/n :2'
_cell_angle_alpha 90.00
_cell_angle_beta 90.00
_cell_angle_gamma 90.00
_cell_formula_units_Z 2
_cell_length_a 11.3542(14)
_cell_length_b 11.3542(14)
_cell_length_c 14.401(2)
_cell_measurement_reflns_used 114
_cell_measurement_temperature 110.15
_cell_measurement_theta_max 12.40
_cell_measurement_theta_min 9.62
_cell_volume 1856.6(4)
_diffrn_ambient_temperature 110.15
_diffrn_measurement_device 'Picker Diffractometer'
_diffrn_measurement_method '\q/2\q scans'
_diffrn_radiation_type MoK\a
_diffrn_radiation_wavelength 0.71073
_diffrn_reflns_av_R_equivalents 0.0273
_diffrn_reflns_av_sigmaI/netI 0.0149
_diffrn_reflns_limit_h_max 13
_diffrn_reflns_limit_h_min -13
_diffrn_reflns_limit_k_max 13
_diffrn_reflns_limit_k_min -13
_diffrn_reflns_limit_l_max 17
_diffrn_reflns_limit_l_min -17
_diffrn_reflns_number 9062
_diffrn_reflns_theta_max 25.00
_diffrn_reflns_theta_min 2.50
_diffrn_standards_decay_% 8.8
_diffrn_standards_interval_count 200
_diffrn_standards_number 4
_exptl_absorpt_coefficient_mu 2.339
_exptl_absorpt_correction_T_max .56192
_exptl_absorpt_correction_T_min .33132
_exptl_absorpt_correction_type gaussian
_exptl_crystal_colour green
_exptl_crystal_density_diffrn 1.723
_exptl_crystal_density_meas ?
_exptl_crystal_description multifacetted
_exptl_crystal_F_000 984
_exptl_crystal_size_max .57
_exptl_crystal_size_mid .44
_exptl_crystal_size_min .28
_refine_diff_density_max 0.210
_refine_diff_density_min -0.226
_refine_diff_density_rms 0.050
_refine_ls_extinction_coef 0.0074(6)
_refine_ls_extinction_expression Fc^*^=kFc[1+0.001xFc^2^\l^3^/sin(2\q)]^-1/4^
_refine_ls_extinction_method SHELXL
_refine_ls_goodness_of_fit_all 1.241
_refine_ls_goodness_of_fit_obs 1.254
_refine_ls_hydrogen_treatment ?
_refine_ls_matrix_type full
_refine_ls_number_parameters 157
_refine_ls_number_reflns 1601
_refine_ls_number_restraints 0
_refine_ls_R_factor_all 0.0273
_refine_ls_R_factor_obs 0.0217
_refine_ls_structure_factor_coef Fsqd
_refine_ls_weighting_details 'w = [\s^2^(Fo^2^)+(0.04Fo^2^)^2^]^-1^'
_refine_ls_weighting_scheme calc
_refine_ls_wR_factor_all 0.0675
_refine_ls_wR_factor_obs 0.0625
_reflns_number_observed 6799
_reflns_number_total 8242
_reflns_threshold_expression I>2\s(I)
_cod_depositor_comments
;
The following automatic conversions were performed:
'_exptl_absorpt_correction_type' value 'Gaussian' changed to 'gaussian'
according to '/home/saulius/struct/CIF-dictionaries/cif_core.dic'
dictionary named 'cif_core.dic' version 2.4.1 from
2010-06-29.

'_symmetry_cell_setting' value 'Tetragonal' changed to
'tetragonal' according to
'/home/saulius/struct/CIF-dictionaries/cif_core.dic' dictionary named
'cif_core.dic' version 2.4.1 from 2010-06-29.

Automatic conversion script
Id: cif_fix_enum 1527 2010-12-29 10:47:43Z saulius 

The following automatic conversions were performed:

'_cell_measurement_temperature' value '-163' was changed to '110.15'
- it was converted from degrees Celsius(C) to
Kelvins(K).

'_diffrn_ambient_temperature' value '-163' was changed
to '110.15' - it was converted from degrees Celsius(C) to Kelvins(K).

Automatic conversion script
Id: cif_fix_values 1646 2011-03-28 12:23:43Z adriana 

The following automatic conversions were performed:

'_refine_ls_weighting_scheme' value ' calc
[\s^2^(Fo^2^)+(0.04Fo^2^)^2^]^-1^' was changed to 'calc'. New tag
'_refine_ls_weighting_details' was created. The value of the new tag
was set to 'w = [\s^2^(Fo^2^)+(0.04Fo^2^)^2^]^-1^'.

Automatic conversion script
Id: cif_fix_values 3143 2015-03-26 13:38:13Z robertas 
;
_cod_original_sg_symbol_H-M 'P 42/n'
_cod_database_code 5000317

loop_
_symmetry_equiv_pos_as_xyz
'x, y, z'
'-x+1/2, -y+1/2, z'
'-y, x+1/2, z+1/2'
'y+1/2, -x, z+1/2'
'-x, -y, -z'
'x-1/2, y-1/2, -z'
'y, -x-1/2, -z-1/2'
'-y-1/2, x, -z-1/2'

loop_
_atom_site_label
_atom_site_type_symbol
_atom_site_fract_x
_atom_site_fract_y
_atom_site_fract_z
_atom_site_U_iso_or_equiv
_atom_site_adp_type
_atom_site_occupancy
_atom_site_disorder_group
Ni1 Ni 0.72202(2) 0.61279(2) 0.67669(2) 0.02311(13) Uani 1 .
Cl2 Cl 0.55313(5) 0.49395(5) 0.66336(4) 0.0390(2) Uani 1 .
O3 O 0.86332(12) 0.72318(11) 0.68204(9) 0.0233(3) Uani 1 .
C4 C 0.9438(2) 0.6946(2) 0.61049(14) 0.0314(5) Uani 1 .
C5 C 0.8799(2) 0.6471(2) 0.52624(14) 0.0299(4) Uani 1 .
C6 C 0.9317(2) 0.6403(3) 0.4395(2) 0.0483(7) Uani 1 .
C7 C 0.8691(2) 0.5957(2) 0.3658(2) 0.0409(6) Uani 1 .
C8 C 0.7555(2) 0.5597(2) 0.37996(15) 0.0353(5) Uani 1 .
C9 C 0.7082(2) 0.5683(2) 0.46736(15) 0.0340(5) Uani 1 .
N10 N 0.76979(14) 0.61051(13) 0.54001(11) 0.0261(4) Uani 1 .
O11 O 0.8265(2) 0.45759(14) 0.69477(11) 0.0344(4) Uani 1 .
N12 N 0.7500 0.2500 0.8215(2) 0.0461(7) Uani 1 .
C13 C 0.7362(20) 0.2399(23) 0.8991(3) 0.036(3) Uani 0.50 -1
C14 C 0.7225(5) 0.2399(9) 0.9991(4) 0.051(2) Uani 0.50 -1
H4A H 0.9972(19) 0.6341(18) 0.6327(16) 0.031(6) Uiso 1 .
H4B H 0.9887(18) 0.7632(18) 0.5918(14) 0.027(5) Uiso 1 .
H6 H 1.0053(25) 0.6570(24) 0.4346(20) 0.059(8) Uiso 1 .
H7 H 0.9015(21) 0.5887(22) 0.3081(17) 0.044(7) Uiso 1 .
H8 H 0.7052(20) 0.5343(21) 0.3339(17) 0.037(6) Uiso 1 .
H9 H 0.6304(19) 0.5501(19) 0.4808(15) 0.032(6) Uiso 1 .
H11A H 0.8762(23) 0.4753(24) 0.7379(22) 0.063(9) Uiso 1 .
H11B H 0.7930(27) 0.4079(27) 0.7186(25) 0.074(12) Uiso 1 .
H14A H 0.6961(33) 0.1637(11) 1.0192(4) 0.066 Uiso 0.50 -1
H14B H 0.6656(27) 0.2983(23) 1.0166(4) 0.066 Uiso 0.50 -1
H14C H 0.7967(10) 0.2576(38) 1.0278(4) 0.066 Uiso 0.50 -1

loop_
_atom_type_symbol
_atom_type_description
_atom_type_scat_dispersion_real
_atom_type_scat_dispersion_imag
_atom_type_scat_source
C C 0.0033 0.0016 'International Tables Vol C Tables 4.2.6.8 and 6.1.1.4'
H H 0.0000 0.0000 'International Tables Vol C Tables 4.2.6.8 and 6.1.1.4'
N N 0.0061 0.0033 'International Tables Vol C Tables 4.2.6.8 and 6.1.1.4'
O O 0.0106 0.0060 'International Tables Vol C Tables 4.2.6.8 and 6.1.1.4'
Cl Cl 0.1484 0.1585 'International Tables Vol C Tables 4.2.6.8 and 6.1.1.4'
Ni Ni 0.3393 1.1124 'International Tables Vol C Tables 4.2.6.8 and 6.1.1.4'
